data_8000505
loop_
_publ_author_name
'Liu, Zhiyu'
'Wang, Yangyang'
'Garcia-Garibay, Miguel A'

_publ_section_title
;
 Rotational Dynamics of an Amphidynamic Zirconium Metal-Organic Framework
 Determined by Dielectric Spectroscopy.
;
_journal_issue 24
_journal_name_full 'The journal of physical chemistry letters'
_journal_page_first 5644
_journal_page_last 5648
_journal_paper_doi 10.1021/acs.jpclett.1c01333
_journal_volume 12
_journal_year 2021
_chemical_formula_moiety 'C24 H8 F2 O5.78 Zr'
_chemical_formula_sum 'C24 H8 F2 O5.78 Zr'
_chemical_formula_weight 518.01
_space_group_crystal_system cubic
_space_group_IT_number 227
_space_group_name_Hall '-F 4vw 2vw 3'
_space_group_name_H-M_alt 'F d -3 m :2'
_atom_sites_solution_hydrogens geom
_audit_creation_method SHELXL-2014/6
_cell_angle_alpha 90
_cell_angle_beta 90
_cell_angle_gamma 90
_cell_formula_units_Z 48
_cell_length_a 39.846(4)
_cell_length_b 39.846(4)
_cell_length_c 39.846(4)
_cell_measurement_reflns_used 9373
_cell_measurement_temperature 180(2)
_cell_measurement_theta_max 30.73
_cell_measurement_theta_min 2.23
_cell_volume 63264(11)
_computing_cell_refinement 'Bruker SAINT'
_computing_data_collection 'Bruker APEX2'
_computing_data_reduction 'Bruker SAINT'
_computing_molecular_graphics 'Bruker SHELXTL'
_computing_publication_material 'Bruker SHELXTL'
_computing_structure_refinement 'SHELXL-2014/6 (Sheldrick, 2014)'
_computing_structure_solution 'SHELXS-97 (Sheldrick 2008)'
_diffrn_ambient_temperature 180(2)
_diffrn_detector_area_resol_mean 8.3333
_diffrn_measured_fraction_theta_full 0.997
_diffrn_measured_fraction_theta_max 0.993
_diffrn_measurement_device_type 'Bruker APEX-II CCD'
_diffrn_measurement_method '\f and \w scans'
_diffrn_radiation_type MoK\a
_diffrn_radiation_wavelength 0.71073
_diffrn_reflns_av_R_equivalents 0.0636
_diffrn_reflns_av_unetI/netI 0.0198
_diffrn_reflns_Laue_measured_fraction_full 0.997
_diffrn_reflns_Laue_measured_fraction_max 0.993
_diffrn_reflns_limit_h_max 55
_diffrn_reflns_limit_h_min -54
_diffrn_reflns_limit_k_max 57
_diffrn_reflns_limit_k_min -56
_diffrn_reflns_limit_l_max 56
_diffrn_reflns_limit_l_min -57
_diffrn_reflns_number 261424
_diffrn_reflns_point_group_measured_fraction_full 0.997
_diffrn_reflns_point_group_measured_fraction_max 0.993
_diffrn_reflns_theta_full 25.242
_diffrn_reflns_theta_max 30.985
_diffrn_reflns_theta_min 1.445
_diffrn_source 'Sealed Mo X-Ray Tube'
_exptl_absorpt_coefficient_mu 0.231
_exptl_absorpt_correction_T_max 0.75
_exptl_absorpt_correction_T_min 0.70
_exptl_absorpt_correction_type multi-scan
_exptl_absorpt_process_details 'SADABS V2014/2 (Bruker AXS Inc.)'
_exptl_crystal_colour colorless
_exptl_crystal_density_diffrn 0.653
_exptl_crystal_description cube
_exptl_crystal_F_000 12300
_exptl_crystal_size_max .26
_exptl_crystal_size_mid .24
_exptl_crystal_size_min .24
_refine_diff_density_max 0.786
_refine_diff_density_min -0.463
_refine_diff_density_rms 0.067
_refine_ls_extinction_method none
_refine_ls_goodness_of_fit_ref 1.200
_refine_ls_hydrogen_treatment constr
_refine_ls_matrix_type full
_refine_ls_number_parameters 105
_refine_ls_number_reflns 4647
_refine_ls_number_restraints 0
_refine_ls_restrained_S_all 1.200
_refine_ls_R_factor_all 0.0491
_refine_ls_R_factor_gt 0.0333
_refine_ls_shift/su_max 0.003
_refine_ls_shift/su_mean 0.000
_refine_ls_structure_factor_coef Fsqd
_refine_ls_weighting_details 'w=1/[\s^2^(Fo^2^)+(0.0409P)^2^+115.6257P] where P=(Fo^2^+2Fc^2^)/3'
_refine_ls_weighting_scheme calc
_refine_ls_wR_factor_gt 0.0897
_refine_ls_wR_factor_ref 0.0971
_reflns_Friedel_coverage 0.000
_reflns_number_gt 3659
_reflns_number_total 4647
_reflns_threshold_expression 'I > 2\s(I)'
_cod_data_source_file jz1c01333_si_003.cif
_cod_data_source_block gg1925-180k
_cod_depositor_comments 'Adding full bibliography for 8000505--8000506.cif.'
_cod_original_cell_volume 63262(19)
_cod_original_sg_symbol_H-M 'F d -3 m'
_cod_database_code 8000505
_shelx_space_group_comment
; 
The symmetry employed for this shelxl refinement is uniquely defined 
by the following loop, which should always be used as a source of 
symmetry information in preference to the above space-group names. 
They are only intended as comments. 
;
_shelxl_version_number 2014/6

loop_
_space_group_symop_operation_xyz
'x, y, z'
'-x+3/4, -y+1/4, z+1/2'
'-x+1/4, y+1/2, -z+3/4'
'x+1/2, -y+3/4, -z+1/4'
'z, x, y'
'z+1/2, -x+3/4, -y+1/4'
'-z+3/4, -x+1/4, y+1/2'
'-z+1/4, x+1/2, -y+3/4'
'y, z, x'
'-y+1/4, z+1/2, -x+3/4'
'y+1/2, -z+3/4, -x+1/4'
'-y+3/4, -z+1/4, x+1/2'
'y+3/4, x+1/4, -z+1/2'
'-y, -x, -z'
'y+1/4, -x+1/2, z+3/4'
'-y+1/2, x+3/4, z+1/4'
'x+3/4, z+1/4, -y+1/2'
'-x+1/2, z+3/4, y+1/4'
'-x, -z, -y'
'x+1/4, -z+1/2, y+3/4'
'z+3/4, y+1/4, -x+1/2'
'z+1/4, -y+1/2, x+3/4'
'-z+1/2, y+3/4, x+1/4'
'-z, -y, -x'
'x, y+1/2, z+1/2'
'-x+3/4, -y+3/4, z+1'
'-x+1/4, y+1, -z+5/4'
'x+1/2, -y+5/4, -z+3/4'
'z, x+1/2, y+1/2'
'z+1/2, -x+5/4, -y+3/4'
'-z+3/4, -x+3/4, y+1'
'-z+1/4, x+1, -y+5/4'
'y, z+1/2, x+1/2'
'-y+1/4, z+1, -x+5/4'
'y+1/2, -z+5/4, -x+3/4'
'-y+3/4, -z+3/4, x+1'
'y+3/4, x+3/4, -z+1'
'-y, -x+1/2, -z+1/2'
'y+1/4, -x+1, z+5/4'
'-y+1/2, x+5/4, z+3/4'
'x+3/4, z+3/4, -y+1'
'-x+1/2, z+5/4, y+3/4'
'-x, -z+1/2, -y+1/2'
'x+1/4, -z+1, y+5/4'
'z+3/4, y+3/4, -x+1'
'z+1/4, -y+1, x+5/4'
'-z+1/2, y+5/4, x+3/4'
'-z, -y+1/2, -x+1/2'
'x+1/2, y, z+1/2'
'-x+5/4, -y+1/4, z+1'
'-x+3/4, y+1/2, -z+5/4'
'x+1, -y+3/4, -z+3/4'
'z+1/2, x, y+1/2'
'z+1, -x+3/4, -y+3/4'
'-z+5/4, -x+1/4, y+1'
'-z+3/4, x+1/2, -y+5/4'
'y+1/2, z, x+1/2'
'-y+3/4, z+1/2, -x+5/4'
'y+1, -z+3/4, -x+3/4'
'-y+5/4, -z+1/4, x+1'
'y+5/4, x+1/4, -z+1'
'-y+1/2, -x, -z+1/2'
'y+3/4, -x+1/2, z+5/4'
'-y+1, x+3/4, z+3/4'
'x+5/4, z+1/4, -y+1'
'-x+1, z+3/4, y+3/4'
'-x+1/2, -z, -y+1/2'
'x+3/4, -z+1/2, y+5/4'
'z+5/4, y+1/4, -x+1'
'z+3/4, -y+1/2, x+5/4'
'-z+1, y+3/4, x+3/4'
'-z+1/2, -y, -x+1/2'
'x+1/2, y+1/2, z'
'-x+5/4, -y+3/4, z+1/2'
'-x+3/4, y+1, -z+3/4'
'x+1, -y+5/4, -z+1/4'
'z+1/2, x+1/2, y'
'z+1, -x+5/4, -y+1/4'
'-z+5/4, -x+3/4, y+1/2'
'-z+3/4, x+1, -y+3/4'
'y+1/2, z+1/2, x'
'-y+3/4, z+1, -x+3/4'
'y+1, -z+5/4, -x+1/4'
'-y+5/4, -z+3/4, x+1/2'
'y+5/4, x+3/4, -z+1/2'
'-y+1/2, -x+1/2, -z'
'y+3/4, -x+1, z+3/4'
'-y+1, x+5/4, z+1/4'
'x+5/4, z+3/4, -y+1/2'
'-x+1, z+5/4, y+1/4'
'-x+1/2, -z+1/2, -y'
'x+3/4, -z+1, y+3/4'
'z+5/4, y+3/4, -x+1/2'
'z+3/4, -y+1, x+3/4'
'-z+1, y+5/4, x+1/4'
'-z+1/2, -y+1/2, -x'
'-x, -y, -z'
'x-3/4, y-1/4, -z-1/2'
'x-1/4, -y-1/2, z-3/4'
'-x-1/2, y-3/4, z-1/4'
'-z, -x, -y'
'-z-1/2, x-3/4, y-1/4'
'z-3/4, x-1/4, -y-1/2'
'z-1/4, -x-1/2, y-3/4'
'-y, -z, -x'
'y-1/4, -z-1/2, x-3/4'
'-y-1/2, z-3/4, x-1/4'
'y-3/4, z-1/4, -x-1/2'
'-y-3/4, -x-1/4, z-1/2'
'y, x, z'
'-y-1/4, x-1/2, -z-3/4'
'y-1/2, -x-3/4, -z-1/4'
'-x-3/4, -z-1/4, y-1/2'
'x-1/2, -z-3/4, -y-1/4'
'x, z, y'
'-x-1/4, z-1/2, -y-3/4'
'-z-3/4, -y-1/4, x-1/2'
'-z-1/4, y-1/2, -x-3/4'
'z-1/2, -y-3/4, -x-1/4'
'z, y, x'
'-x, -y+1/2, -z+1/2'
'x-3/4, y+1/4, -z'
'x-1/4, -y, z-1/4'
'-x-1/2, y-1/4, z+1/4'
'-z, -x+1/2, -y+1/2'
'-z-1/2, x-1/4, y+1/4'
'z-3/4, x+1/4, -y'
'z-1/4, -x, y-1/4'
'-y, -z+1/2, -x+1/2'
'y-1/4, -z, x-1/4'
'-y-1/2, z-1/4, x+1/4'
'y-3/4, z+1/4, -x'
'-y-3/4, -x+1/4, z'
'y, x+1/2, z+1/2'
'-y-1/4, x, -z-1/4'
'y-1/2, -x-1/4, -z+1/4'
'-x-3/4, -z+1/4, y'
'x-1/2, -z-1/4, -y+1/4'
'x, z+1/2, y+1/2'
'-x-1/4, z, -y-1/4'
'-z-3/4, -y+1/4, x'
'-z-1/4, y, -x-1/4'
'z-1/2, -y-1/4, -x+1/4'
'z, y+1/2, x+1/2'
'-x+1/2, -y, -z+1/2'
'x-1/4, y-1/4, -z'
'x+1/4, -y-1/2, z-1/4'
'-x, y-3/4, z+1/4'
'-z+1/2, -x, -y+1/2'
'-z, x-3/4, y+1/4'
'z-1/4, x-1/4, -y'
'z+1/4, -x-1/2, y-1/4'
'-y+1/2, -z, -x+1/2'
'y+1/4, -z-1/2, x-1/4'
'-y, z-3/4, x+1/4'
'y-1/4, z-1/4, -x'
'-y-1/4, -x-1/4, z'
'y+1/2, x, z+1/2'
'-y+1/4, x-1/2, -z-1/4'
'y, -x-3/4, -z+1/4'
'-x-1/4, -z-1/4, y'
'x, -z-3/4, -y+1/4'
'x+1/2, z, y+1/2'
'-x+1/4, z-1/2, -y-1/4'
'-z-1/4, -y-1/4, x'
'-z+1/4, y-1/2, -x-1/4'
'z, -y-3/4, -x+1/4'
'z+1/2, y, x+1/2'
'-x+1/2, -y+1/2, -z'
'x-1/4, y+1/4, -z-1/2'
'x+1/4, -y, z-3/4'
'-x, y-1/4, z-1/4'
'-z+1/2, -x+1/2, -y'
'-z, x-1/4, y-1/4'
'z-1/4, x+1/4, -y-1/2'
'z+1/4, -x, y-3/4'
'-y+1/2, -z+1/2, -x'
'y+1/4, -z, x-3/4'
'-y, z-1/4, x-1/4'
'y-1/4, z+1/4, -x-1/2'
'-y-1/4, -x+1/4, z-1/2'
'y+1/2, x+1/2, z'
'-y+1/4, x, -z-3/4'
'y, -x-1/4, -z-1/4'
'-x-1/4, -z+1/4, y-1/2'
'x, -z-1/4, -y-1/4'
'x+1/2, z+1/2, y'
'-x+1/4, z, -y-3/4'
'-z-1/4, -y+1/4, x-1/2'
'-z+1/4, y, -x-3/4'
'z, -y-1/4, -x-1/4'
'z+1/2, y+1/2, x'

loop_
_atom_site_label
_atom_site_type_symbol
_atom_site_fract_x
_atom_site_fract_y
_atom_site_fract_z
_atom_site_U_iso_or_equiv
_atom_site_adp_type
_atom_site_occupancy
_atom_site_site_symmetry_order
_atom_site_calc_flag
_atom_site_refinement_flags_posn
_atom_site_refinement_flags_adp
_atom_site_refinement_flags_occupancy
_atom_site_disorder_assembly
_atom_site_disorder_group
Zr1 Zr 0.81283(2) 0.3750 0.3750 0.00696(7) Uani 1 4 d S T P . .
O1 O 0.78619(2) 0.32617(2) 0.37597(2) 0.01484(16) Uani 1 1 d . . . . .
O2 O 0.84001(6) 0.40999(6) 0.40999(6) 0.0100(7) Uani 0.765(10) 6 d S T P . 1
O3 O 0.84892(6) 0.40108(6) 0.34892(6) 0.0102(7) Uani 0.765(10) 6 d S T P . 1
O2B O 0.84914(19) 0.40086(19) 0.40086(19) 0.005(2) Uiso 0.235(10) 6 d S . P . 2
O3B O 0.83986(18) 0.41014(18) 0.33986(18) 0.003(2) Uiso 0.235(10) 6 d S . P . 2
F1 F 0.60813(6) 0.18891(6) 0.40686(9) 0.0752(9) Uani 0.5 1 d . . P . .
C1 C 0.79616(3) 0.29616(3) 0.37832(4) 0.0150(3) Uani 1 2 d S T P . .
C2 C 0.77006(3) 0.27006(3) 0.38449(5) 0.0239(4) Uani 1 2 d S T P . .
C3 C 0.77906(4) 0.23665(4) 0.38741(5) 0.0407(4) Uani 1 1 d . . . . .
H3 H 0.8015 0.2305 0.3855 0.049 Uiso 1 1 calc R U . . .
C4 C 0.75483(4) 0.21235(4) 0.39310(6) 0.0498(5) Uani 1 1 d . . . . .
H4 H 0.7610 0.1899 0.3949 0.060 Uiso 1 1 calc R U . . .
C5 C 0.72140(3) 0.22140(3) 0.39604(7) 0.0392(6) Uani 1 2 d S T P . .
C6 C 0.69619(4) 0.19619(4) 0.40158(8) 0.0441(6) Uani 1 2 d S T P . .
C7 C 0.67529(4) 0.17529(4) 0.40538(8) 0.0444(6) Uani 1 2 d S T P . .
C8 C 0.64995(4) 0.14995(4) 0.40811(7) 0.0418(6) Uani 1 2 d S T P . .
C9 C 0.61652(5) 0.15812(5) 0.40882(6) 0.0535(5) Uani 1 1 d . . . . .
O1W O 0.7987(3) 0.4513(3) 0.2987(3) 0.064(8) Uiso 0.180(12) 6 d S . P . .
O2W O 0.7885(2) 0.4615(2) 0.4615(2) 0.070 Uiso 0.274(9) 6 d S U P . .
O3W O 0.7657(3) 0.4843(3) 0.2657(3) 0.070 Uiso 0.217(9) 6 d S U P . .

loop_
_atom_site_aniso_label
_atom_site_aniso_U_11
_atom_site_aniso_U_22
_atom_site_aniso_U_33
_atom_site_aniso_U_23
_atom_site_aniso_U_13
_atom_site_aniso_U_12
Zr1 0.00561(10) 0.00763(8) 0.00763(8) 0.00010(7) 0.000 0.000
O1 0.0118(4) 0.0117(4) 0.0211(4) 0.0004(3) 0.0005(3) -0.0032(3)
O2 0.0100(7) 0.0100(7) 0.0100(7) -0.0002(7) 0.0002(7) 0.0002(7)
O3 0.0102(7) 0.0102(7) 0.0102(7) -0.0003(8) 0.0003(8) -0.0003(8)
F1 0.0407(13) 0.0271(11) 0.158(3) -0.0050(14) 0.0057(15) -0.0127(10)
C1 0.0128(4) 0.0128(4) 0.0193(8) 0.0000(4) 0.0000(4) -0.0052(6)
C2 0.0147(5) 0.0147(5) 0.0424(11) 0.0018(5) 0.0018(5) -0.0069(6)
C3 0.0184(7) 0.0171(7) 0.0866(14) 0.0066(7) 0.0068(7) -0.0051(5)
C4 0.0281(8) 0.0151(7) 0.1062(17) 0.0083(8) 0.0086(9) -0.0080(6)
C5 0.0230(6) 0.0230(6) 0.0715(18) 0.0033(7) 0.0033(7) -0.0138(8)
C6 0.0263(7) 0.0263(7) 0.080(2) 0.0037(7) 0.0037(7) -0.0128(9)
C7 0.0309(7) 0.0309(7) 0.0715(18) 0.0022(7) 0.0022(7) -0.0156(10)
C8 0.0317(8) 0.0317(8) 0.0621(17) 0.0006(7) 0.0006(7) -0.0210(10)
C9 0.0357(9) 0.0314(9) 0.0933(17) -0.0014(9) 0.0028(9) -0.0194(7)

loop_
_atom_type_symbol
_atom_type_description
_atom_type_scat_dispersion_real
_atom_type_scat_dispersion_imag
_atom_type_scat_source
C C 0.0033 0.0016 'International Tables Vol C Tables 4.2.6.8 and 6.1.1.4'
H H 0.0000 0.0000 'International Tables Vol C Tables 4.2.6.8 and 6.1.1.4'
O O 0.0106 0.0060 'International Tables Vol C Tables 4.2.6.8 and 6.1.1.4'
F F 0.0171 0.0103 'International Tables Vol C Tables 4.2.6.8 and 6.1.1.4'
Zr Zr -2.9673 0.5597 'International Tables Vol C Tables 4.2.6.8 and 6.1.1.4'

loop_
_geom_angle_atom_site_label_1
_geom_angle_atom_site_label_2
_geom_angle_atom_site_label_3
_geom_angle
_geom_angle_site_symmetry_1
_geom_angle_site_symmetry_3
_geom_angle_publ_flag
O2B Zr1 O2B 90.4(7) . 52_455 ?
O3 Zr1 O3 91.2(2) 52_455 . ?
O2B Zr1 O1 140.27(5) . . ?
O2B Zr1 O1 84.6(3) 52_455 . ?
O3 Zr1 O1 83.25(9) 52_455 . ?
O3 Zr1 O1 141.94(3) . . ?
O2B Zr1 O1 140.26(6) . 115 ?
O2B Zr1 O1 84.6(3) 52_455 115 ?
O3 Zr1 O1 141.94(3) 52_455 115 ?
O3 Zr1 O1 83.25(9) . 115 ?
O1 Zr1 O1 78.55(4) . 115 ?
O2B Zr1 O1 84.6(3) . 186_566 ?
O2B Zr1 O1 140.27(5) 52_455 186_566 ?
O3 Zr1 O1 83.25(9) 52_455 186_566 ?
O3 Zr1 O1 141.94(3) . 186_566 ?
O1 Zr1 O1 74.93(4) . 186_566 ?
O1 Zr1 O1 122.78(4) 115 186_566 ?
O2B Zr1 O1 84.6(3) . 52_455 ?
O2B Zr1 O1 140.27(5) 52_455 52_455 ?
O3 Zr1 O1 141.94(3) 52_455 52_455 ?
O3 Zr1 O1 83.25(9) . 52_455 ?
O1 Zr1 O1 122.78(4) . 52_455 ?
O1 Zr1 O1 74.92(4) 115 52_455 ?
O1 Zr1 O1 78.55(4) 186_566 52_455 ?
O3 Zr1 O2 70.32(6) 52_455 52_455 ?
O3 Zr1 O2 70.32(6) . 52_455 ?
O1 Zr1 O2 72.39(7) . 52_455 ?
O1 Zr1 O2 72.39(7) 115 52_455 ?
O1 Zr1 O2 139.79(3) 186_566 52_455 ?
O1 Zr1 O2 139.79(3) 52_455 52_455 ?
O3 Zr1 O2 70.32(6) 52_455 . ?
O3 Zr1 O2 70.32(6) . . ?
O1 Zr1 O2 139.79(3) . . ?
O1 Zr1 O2 139.79(3) 115 . ?
O1 Zr1 O2 72.39(7) 186_566 . ?
O1 Zr1 O2 72.39(7) 52_455 . ?
O2 Zr1 O2 122.44(19) 52_455 . ?
O2B Zr1 O3B 70.32(17) . 52_455 ?
O2B Zr1 O3B 70.32(17) 52_455 52_455 ?
O1 Zr1 O3B 70.9(2) . 52_455 ?
O1 Zr1 O3B 141.71(6) 115 52_455 ?
O1 Zr1 O3B 70.9(2) 186_566 52_455 ?
O1 Zr1 O3B 141.71(6) 52_455 52_455 ?
O2B Zr1 O3B 70.32(17) . . ?
O2B Zr1 O3B 70.32(17) 52_455 . ?
O1 Zr1 O3B 141.71(6) . . ?
O1 Zr1 O3B 70.9(2) 115 . ?
O1 Zr1 O3B 141.71(6) 186_566 . ?
O1 Zr1 O3B 70.9(2) 52_455 . ?
O3B Zr1 O3B 122.9(6) 52_455 . ?
C1 O1 Zr1 132.95(8) . . ?
Zr1 O2 Zr1 102.28(11) 34_645 30 ?
Zr1 O2 Zr1 102.28(11) 34_645 . ?
Zr1 O2 Zr1 102.28(11) 30 . ?
Zr1 O3 Zr1 116.84(7) 30 57_554 ?
Zr1 O3 Zr1 116.84(7) 30 . ?
Zr1 O3 Zr1 116.84(7) 57_554 . ?
Zr1 O2B Zr1 117.1(2) . 34_645 ?
Zr1 O2B Zr1 117.1(2) . 30 ?
Zr1 O2B Zr1 117.1(2) 34_645 30 ?
Zr1 O3B Zr1 102.0(4) 30 57_554 ?
Zr1 O3B Zr1 102.0(4) 30 . ?
Zr1 O3B Zr1 102.0(4) 57_554 . ?
O1 C1 O1 126.16(14) 182_545 . ?
O1 C1 C2 116.92(7) 182_545 . ?
O1 C1 C2 116.93(7) . . ?
C3 C2 C3 119.46(17) 182_545 . ?
C3 C2 C1 120.27(9) 182_545 . ?
C3 C2 C1 120.27(9) . . ?
C2 C3 C4 120.35(15) . . ?
C2 C3 H3 119.8 . . ?
C4 C3 H3 119.8 . . ?
C5 C4 C3 120.13(15) . . ?
C5 C4 H4 119.9 . . ?
C3 C4 H4 119.9 . . ?
C4 C5 C4 119.59(19) . 182_545 ?
C4 C5 C6 120.20(9) . . ?
C4 C5 C6 120.20(9) 182_545 . ?
C7 C6 C5 178.5(3) . . ?
C6 C7 C8 177.0(3) . . ?
C9 C8 C9 117.4(2) . 182_545 ?
C9 C8 C7 121.26(10) . . ?
C9 C8 C7 121.26(10) 182_545 . ?
F1 C9 C8 118.84(17) . . ?
F1 C9 C9 119.69(13) . 157_665 ?
C8 C9 C9 121.25(10) . 157_665 ?

loop_
_geom_bond_atom_site_label_1
_geom_bond_atom_site_label_2
_geom_bond_distance
_geom_bond_site_symmetry_2
_geom_bond_publ_flag
Zr1 O2B 2.053(2) . ?
Zr1 O2B 2.054(2) 52_455 ?
Zr1 O3 2.0561(8) 52_455 ?
Zr1 O3 2.0562(8) . ?
Zr1 O1 2.2168(8) . ?
Zr1 O1 2.2170(8) 115 ?
Zr1 O1 2.2170(8) 186_566 ?
Zr1 O1 2.2170(8) 52_455 ?
Zr1 O2 2.2495(18) 52_455 ?
Zr1 O2 2.2496(18) . ?
Zr1 O3B 2.254(6) 52_455 ?
Zr1 O3B 2.254(6) . ?
O1 C1 1.2633(11) . ?
O2 Zr1 2.2496(18) 34_645 ?
O2 Zr1 2.2496(18) 30 ?
O3 Zr1 2.0562(8) 30 ?
O3 Zr1 2.0562(8) 57_554 ?
O2B Zr1 2.053(2) 34_645 ?
O2B Zr1 2.053(2) 30 ?
O3B Zr1 2.254(6) 30 ?
O3B Zr1 2.254(6) 57_554 ?
F1 C9 1.274(3) . ?
C1 O1 1.2633(11) 182_545 ?
C1 C2 1.491(2) . ?
C2 C3 1.3836(17) 182_545 ?
C2 C3 1.3836(17) . ?
C3 C4 1.386(2) . ?
C3 H3 0.9300 . ?
C4 C5 1.385(2) . ?
C4 H4 0.9300 . ?
C5 C4 1.3849(19) 182_545 ?
C5 C6 1.438(3) . ?
C6 C7 1.187(3) . ?
C7 C8 1.432(3) . ?
C8 C9 1.371(2) . ?
C8 C9 1.372(2) 182_545 ?
C9 C9 1.388(3) 157_665 ?
